data_4345803
loop_
_publ_author_name
'Gu, Tian-Yi'
'Dai, Ming'
'Young, David James'
'Ren, Zhi-Gang'
'Lang, Jian-Ping'

_publ_section_title
;
 Luminescent Zn(II) Coordination Polymers for Highly Selective Sensing of
 Cr(III) and Cr(VI) in Water.
;
_journal_issue 8
_journal_name_full 'Inorganic chemistry'
_journal_page_first 4669
_journal_page_last 4679
_journal_paper_doi 10.1021/acs.inorgchem.7b00311
_journal_volume 56
_journal_year 2017
_chemical_formula_moiety 'C90 H62 N6 O12 Zn2'
_chemical_formula_sum 'C90 H62 N6 O12 Zn2'
_chemical_formula_weight 1550.19
_space_group_crystal_system monoclinic
_space_group_IT_number 15
_space_group_name_Hall '-C 2yc'
_space_group_name_H-M_alt 'C 1 2/c 1'
_symmetry_space_group_name_Hall '-C 2yc'
_symmetry_space_group_name_H-M 'C 1 2/c 1'
_atom_sites_solution_hydrogens geom
_audit_creation_method SHELXL-2016/6
_cell_angle_alpha 90
_cell_angle_beta 101.511(10)
_cell_angle_gamma 90
_cell_formula_units_Z 4
_cell_length_a 29.287(3)
_cell_length_b 16.6983(14)
_cell_length_c 16.7466(15)
_cell_measurement_reflns_used 3919
_cell_measurement_temperature 298(2)
_cell_measurement_theta_max 20.7560
_cell_measurement_theta_min 3.7040
_cell_volume 8025.1(13)
_computing_cell_refinement
;
CrysAlisPro, Agilent Technologies,
Version 1.171.36.32 (release 02-08-2013 CrysAlis171 .NET)
(compiled Aug  2 2013,16:46:58)
;
_computing_data_collection
;
CrysAlisPro, Agilent Technologies,
Version 1.171.36.32 (release 02-08-2013 CrysAlis171 .NET)
(compiled Aug  2 2013,16:46:58)
;
_computing_data_reduction
;
CrysAlisPro, Agilent Technologies,
Version 1.171.36.32 (release 02-08-2013 CrysAlis171 .NET)
(compiled Aug  2 2013,16:46:58)
;
_computing_structure_refinement 'SHELXL-2016/6 (Sheldrick, 2016)'
_computing_structure_solution 'SHELXL-2016/6 (Sheldrick, 2016)'
_diffrn_ambient_temperature 298(2)
_diffrn_detector_area_resol_mean 10.4471
_diffrn_measured_fraction_theta_full 0.997
_diffrn_measured_fraction_theta_max 0.997
_diffrn_measurement_device_type 'Xcalibur, Atlas, Gemini'
_diffrn_measurement_method '\w scans'
_diffrn_radiation_monochromator graphite
_diffrn_radiation_source 'Enhance (Mo) X-ray Source'
_diffrn_radiation_type 'Mo K\a'
_diffrn_radiation_wavelength 0.71073
_diffrn_reflns_av_R_equivalents 0.0669
_diffrn_reflns_av_unetI/netI 0.0748
_diffrn_reflns_Laue_measured_fraction_full 0.997
_diffrn_reflns_Laue_measured_fraction_max 0.997
_diffrn_reflns_limit_h_max 33
_diffrn_reflns_limit_h_min -34
_diffrn_reflns_limit_k_max 19
_diffrn_reflns_limit_k_min -19
_diffrn_reflns_limit_l_max 19
_diffrn_reflns_limit_l_min -16
_diffrn_reflns_number 19574
_diffrn_reflns_point_group_measured_fraction_full 0.997
_diffrn_reflns_point_group_measured_fraction_max 0.997
_diffrn_reflns_theta_full 25.000
_diffrn_reflns_theta_max 25.000
_diffrn_reflns_theta_min 2.976
_exptl_absorpt_coefficient_mu 0.663
_exptl_absorpt_correction_T_max 1.00000
_exptl_absorpt_correction_T_min 0.86906
_exptl_absorpt_correction_type multi-scan
_exptl_absorpt_process_details
;
CrysAlisPro, Agilent Technologies,
Version 1.171.36.32 (release 02-08-2013 CrysAlis171 .NET)
(compiled Aug  2 2013,16:46:58)
Empirical absorption correction using spherical harmonics,
 implemented in SCALE3 ABSPACK scaling algorithm.
;
_exptl_crystal_colour 'clear light yellow'
_exptl_crystal_density_diffrn 1.283
_exptl_crystal_description Block
_exptl_crystal_F_000 3200
_exptl_crystal_size_max 0.240
_exptl_crystal_size_mid 0.180
_exptl_crystal_size_min 0.160
_refine_diff_density_max 1.195
_refine_diff_density_min -0.888
_refine_diff_density_rms 0.081
_refine_ls_extinction_method none
_refine_ls_goodness_of_fit_ref 1.041
_refine_ls_hydrogen_treatment constr
_refine_ls_matrix_type full
_refine_ls_number_parameters 458
_refine_ls_number_reflns 7047
_refine_ls_number_restraints 41
_refine_ls_restrained_S_all 1.049
_refine_ls_R_factor_all 0.1512
_refine_ls_R_factor_gt 0.0976
_refine_ls_shift/su_max 0.000
_refine_ls_shift/su_mean 0.000
_refine_ls_structure_factor_coef Fsqd
_refine_ls_weighting_details 'w=1/[\s^2^(Fo^2^)+(0.1817P)^2^] where P=(Fo^2^+2Fc^2^)/3'
_refine_ls_weighting_scheme calc
_refine_ls_wR_factor_gt 0.2732
_refine_ls_wR_factor_ref 0.3172
_reflns_Friedel_coverage 0.000
_reflns_number_gt 3825
_reflns_number_total 7047
_reflns_threshold_expression 'I > 2\s(I)'
_cod_data_source_file ic7b00311_si_002.cif
_cod_data_source_block 2
_cod_original_cell_volume 8025.1(14)
_cod_database_code 4345803
_shelx_shelxl_version_number 2016/6
_shelx_space_group_comment
;
The symmetry employed for this shelxl refinement is uniquely defined
by the following loop, which should always be used as a source of
symmetry information in preference to the above space-group names.
They are only intended as comments.
;
_shelx_estimated_absorpt_t_min 0.857
_shelx_estimated_absorpt_t_max 0.901

loop_
_space_group_symop_operation_xyz
'x, y, z'
'-x, y, -z+1/2'
'x+1/2, y+1/2, z'
'-x+1/2, y+1/2, -z+1/2'
'-x, -y, -z'
'x, -y, z-1/2'
'-x+1/2, -y+1/2, -z'
'x+1/2, -y+1/2, z-1/2'

loop_
_atom_site_label
_atom_site_type_symbol
_atom_site_fract_x
_atom_site_fract_y
_atom_site_fract_z
_atom_site_U_iso_or_equiv
_atom_site_adp_type
_atom_site_occupancy
_atom_site_site_symmetry_order
_atom_site_calc_flag
_atom_site_refinement_flags_posn
_atom_site_refinement_flags_adp
_atom_site_refinement_flags_occupancy
_atom_site_disorder_assembly
_atom_site_disorder_group
Zn1 Zn 0.31505(2) 0.12038(4) 0.61953(4) 0.0700(4) Uani 1 1 d . . . . .
N2 N 0.29480(17) 1.0235(3) 0.5453(3) 0.0732(13) Uani 1 1 d . . . . .
O1 O 0.26474(15) 0.1671(3) 0.6663(3) 0.0883(13) Uani 1 1 d . . . . .
O2 O 0.2786(2) 0.0542(3) 0.7324(3) 0.1018(15) Uani 1 1 d . . . . .
O3 O 0.0819(3) 0.0767(5) 0.8935(6) 0.174(3) Uani 1 1 d . . . . .
O4 O 0.0950(2) 0.2009(5) 0.9247(5) 0.156(3) Uani 1 1 d . . . . .
H4O H 0.073364 0.193942 0.948337 0.234 Uiso 1 1 calc R U . . .
N1 N 0.3281(3) 0.2097(6) 0.5487(6) 0.061(3) Uiso 0.6 1 d . . P A 1
C1 C 0.3050(5) 0.2836(9) 0.5495(8) 0.068(3) Uiso 0.6 1 d . . P A 1
H1 H 0.281889 0.287418 0.580104 0.082 Uiso 0.6 1 calc R U P A 1
C2 C 0.3146(4) 0.3500(6) 0.5083(7) 0.065(2) Uiso 0.6 1 d . . P A 1
H2 H 0.298089 0.397101 0.511728 0.078 Uiso 0.6 1 calc R U P A 1
C3 C 0.3488(4) 0.3482(8) 0.4609(7) 0.057(3) Uiso 0.6 1 d . . P A 1
C4 C 0.3710(4) 0.2752(6) 0.4575(6) 0.069(3) Uiso 0.6 1 d . . P A 1
H4 H 0.392736 0.270141 0.424183 0.083 Uiso 0.6 1 calc R U P A 1
C5 C 0.3616(4) 0.2087(7) 0.5032(7) 0.071(3) Uiso 0.6 1 d . . P A 1
H5 H 0.379052 0.162248 0.502134 0.085 Uiso 0.6 1 calc R U P A 1
C6 C 0.3607(3) 0.4174(5) 0.4138(5) 0.059(2) Uiso 0.6 1 d . . P A 1
H6 H 0.382555 0.408941 0.381340 0.070 Uiso 0.6 1 calc R U P A 1
C7 C 0.3432(5) 0.4889(7) 0.4137(9) 0.066(3) Uiso 0.6 1 d . . P A 1
H7 H 0.320906 0.496677 0.445350 0.079 Uiso 0.6 1 calc R U P A 1
N1A N 0.3203(6) 0.2337(13) 0.5504(10) 0.077(6) Uiso 0.4 1 d . . P A 2
C1A C 0.3011(9) 0.3002(14) 0.5758(18) 0.104(8) Uiso 0.4 1 d . . P A 2
H1A H 0.285195 0.294267 0.618208 0.125 Uiso 0.4 1 calc R U P A 2
C2A C 0.3032(8) 0.3744(12) 0.5449(14) 0.099(6) Uiso 0.4 1 d . . P A 2
H2A H 0.287272 0.417646 0.561312 0.119 Uiso 0.4 1 calc R U P A 2
C3A C 0.3308(7) 0.3812(11) 0.4867(12) 0.079(5) Uiso 0.4 1 d . . P A 2
C4A C 0.3525(8) 0.3179(15) 0.4657(14) 0.088(7) Uiso 0.4 1 d . . P A 2
H4A H 0.373181 0.325537 0.430904 0.106 Uiso 0.4 1 calc R U P A 2
C5A C 0.3463(8) 0.2376(14) 0.4930(14) 0.098(7) Uiso 0.4 1 d . . P A 2
H5A H 0.359013 0.192748 0.472760 0.117 Uiso 0.4 1 calc R U P A 2
C6A C 0.3367(8) 0.4674(14) 0.4525(15) 0.105(7) Uiso 0.4 1 d . . P A 2
H6A H 0.322255 0.509733 0.473710 0.126 Uiso 0.4 1 calc R U P A 2
C7A C 0.3587(9) 0.4825(16) 0.4002(15) 0.105(9) Uiso 0.4 1 d . . P A 2
H7A H 0.377193 0.443836 0.382204 0.126 Uiso 0.4 1 calc R U P A 2
C8 C 0.3553(2) 0.5600(4) 0.3680(4) 0.0752(17) Uani 1 1 d . . . . .
C9 C 0.3384(2) 0.6320(3) 0.3898(4) 0.0765(18) Uani 1 1 d . . . . .
H9 H 0.321453 0.632806 0.431206 0.092 Uiso 1 1 calc R U . . .
C10 C 0.3459(2) 0.7034(4) 0.3519(4) 0.0717(16) Uani 1 1 d . . . . .
C11 C 0.3721(2) 0.7012(4) 0.2914(4) 0.0796(17) Uani 1 1 d . . . . .
H11 H 0.377422 0.748605 0.265518 0.095 Uiso 1 1 calc R U . . .
C12 C 0.3906(3) 0.6297(4) 0.2682(4) 0.0819(19) Uani 1 1 d . . . . .
C13 C 0.3819(2) 0.5604(4) 0.3082(4) 0.0831(18) Uani 1 1 d . . . . .
H13 H 0.394409 0.512325 0.294362 0.100 Uiso 1 1 calc R U . . .
C14 C 0.3310(2) 0.7812(4) 0.3768(4) 0.0773(17) Uani 1 1 d . . . . .
H14 H 0.336101 0.824767 0.345122 0.093 Uiso 1 1 calc R U . . .
C15 C 0.3112(3) 0.7967(4) 0.4391(4) 0.0821(18) Uani 1 1 d . . . . .
H15 H 0.301865 0.752605 0.465741 0.099 Uiso 1 1 calc R U . . .
C16 C 0.3024(2) 0.8739(3) 0.4706(4) 0.0716(17) Uani 1 1 d . . . . .
C17 C 0.2871(3) 0.8810(4) 0.5441(5) 0.089(2) Uani 1 1 d . . . . .
H17 H 0.278981 0.835398 0.569892 0.106 Uiso 1 1 calc R U . . .
C18 C 0.2840(3) 0.9552(4) 0.5788(4) 0.088(2) Uani 1 1 d . . . . .
H18 H 0.273948 0.957898 0.627982 0.105 Uiso 1 1 calc R U . . .
C19 C 0.3057(2) 1.0181(4) 0.4719(4) 0.0792(17) Uani 1 1 d . . . . .
H19 H 0.310646 1.065189 0.445143 0.095 Uiso 1 1 calc R U . . .
C20 C 0.3101(2) 0.9465(4) 0.4339(4) 0.0811(18) Uani 1 1 d . . . . .
H20 H 0.318220 0.946322 0.383033 0.097 Uiso 1 1 calc R U . . .
C21 C 0.4202(3) 0.6259(5) 0.2067(6) 0.1084(18) Uani 1 1 d . U . . .
H21 H 0.426024 0.574619 0.189277 0.130 Uiso 1 1 calc R U . . .
C22 C 0.4379(3) 0.6790(5) 0.1759(5) 0.1089(18) Uani 1 1 d . U . . .
H22 H 0.430103 0.730471 0.189809 0.131 Uiso 1 1 calc R U . . .
N3 N 0.5319(3) 0.6773(8) 0.0158(6) 0.144(3) Uani 1 1 d . . . . .
C23 C 0.4704(3) 0.6746(6) 0.1190(6) 0.116(3) Uani 1 1 d . U . . .
C24 C 0.4926(5) 0.7375(9) 0.1014(9) 0.181(5) Uani 1 1 d . U . . .
H24 H 0.487729 0.785424 0.126773 0.218 Uiso 1 1 calc R U . . .
C25 C 0.5223(5) 0.7383(10) 0.0488(10) 0.181(5) Uani 1 1 d . U . . .
H25 H 0.535616 0.786518 0.037584 0.217 Uiso 1 1 calc R U . . .
C26 C 0.5162(5) 0.6115(9) 0.0302(9) 0.170(5) Uani 1 1 d . U . . .
H26 H 0.525312 0.565355 0.006586 0.204 Uiso 1 1 calc R U . . .
C27 C 0.4818(5) 0.6068(8) 0.0868(9) 0.165(4) Uani 1 1 d . U . . .
H27 H 0.469210 0.558071 0.098547 0.198 Uiso 1 1 calc R U . . .
C28 C 0.2572(2) 0.1181(5) 0.7184(4) 0.0765(18) Uani 1 1 d . . . . .
C29 C 0.2176(2) 0.1336(4) 0.7642(4) 0.0716(16) Uani 1 1 d . . . . .
C30 C 0.1949(2) 0.2098(4) 0.7650(4) 0.0797(18) Uani 1 1 d . . . . .
C31 C 0.2084(3) 0.2802(4) 0.7325(4) 0.095(2) Uani 1 1 d . . . . .
H31 H 0.235313 0.279361 0.710841 0.114 Uiso 1 1 calc R U . . .
C32 C 0.1848(4) 0.3504(6) 0.7304(6) 0.128(3) Uani 1 1 d . . . . .
H32 H 0.195055 0.396096 0.707612 0.154 Uiso 1 1 calc R U . . .
C33 C 0.1440(5) 0.3524(6) 0.7638(7) 0.138(4) Uani 1 1 d . . . . .
H33 H 0.126756 0.399342 0.761702 0.166 Uiso 1 1 calc R U . . .
C34 C 0.1300(4) 0.2860(6) 0.7989(5) 0.125(3) Uani 1 1 d . . . . .
H34 H 0.103442 0.289316 0.821185 0.150 Uiso 1 1 calc R U . . .
C35 C 0.1539(2) 0.2118(5) 0.8034(4) 0.0853(19) Uani 1 1 d . . . . .
C36 C 0.1419(3) 0.1417(5) 0.8415(4) 0.0870(19) Uani 1 1 d . . . . .
C37 C 0.1660(3) 0.0753(5) 0.8395(4) 0.0879(19) Uani 1 1 d . . . . .
H37 H 0.157478 0.029929 0.865201 0.106 Uiso 1 1 calc R U . . .
C38 C 0.2033(2) 0.0704(4) 0.8010(4) 0.0826(18) Uani 1 1 d . . . . .
H38 H 0.218762 0.021863 0.800728 0.099 Uiso 1 1 calc R U . . .
C39 C 0.1021(3) 0.1370(7) 0.8879(6) 0.111(3) Uani 1 1 d . . . . .
O5 O 0.3754(2) 0.1087(4) 0.6922(5) 0.1426(13) Uani 1 1 d . . . . .
O6 O 0.3952(2) 0.0645(5) 0.5874(5) 0.1426(13) Uani 1 1 d . . . . .
C40 C 0.4044(4) 0.0766(6) 0.6638(8) 0.1426(13) Uani 1 1 d . . . . .
C41 C 0.4535(3) 0.0747(5) 0.7111(7) 0.1426(13) Uani 1 1 d . . . . .
C42 C 0.4634(3) 0.0595(4) 0.7890(7) 0.1426(13) Uani 1 1 d . . . . .
C43 C 0.4243(7) 0.0420(9) 0.8360(14) 0.1426(13) Uani 0.5 1 d . . P . .
H43 H 0.393490 0.042344 0.808061 0.171 Uiso 0.5 1 calc R U P . .
C44 C 0.4350(11) 0.0237(13) 0.928(2) 0.34(3) Uani 0.5 1 d . . P . .
H44 H 0.412256 0.013374 0.958762 0.408 Uiso 0.5 1 calc R U P . .
C45 C 0.4799(7) 0.0246(10) 0.9591(14) 0.1426(13) Uani 0.5 1 d . . P . .
H45 H 0.487233 0.013444 1.014615 0.171 Uiso 0.5 1 calc R U P . .
C46 C 0.5200(7) 0.0395(9) 0.9235(13) 0.1426(13) Uani 0.5 1 d . . P . .
H46 H 0.550017 0.035881 0.954673 0.171 Uiso 0.5 1 calc R U P . .
C47 C 0.5120(3) 0.0616(6) 0.8322(7) 0.1426(13) Uani 1 1 d . . . . .

loop_
_atom_site_aniso_label
_atom_site_aniso_U_11
_atom_site_aniso_U_22
_atom_site_aniso_U_33
_atom_site_aniso_U_23
_atom_site_aniso_U_13
_atom_site_aniso_U_12
Zn1 0.0662(5) 0.0795(6) 0.0670(6) -0.0031(3) 0.0196(4) 0.0006(3)
N2 0.077(3) 0.084(3) 0.061(3) -0.009(2) 0.019(3) -0.004(3)
O1 0.079(3) 0.106(3) 0.090(3) 0.007(3) 0.043(2) -0.003(2)
O2 0.127(4) 0.106(4) 0.083(3) -0.004(3) 0.049(3) 0.020(3)
O3 0.158(7) 0.183(7) 0.218(9) 0.010(6) 0.125(7) -0.026(5)
O4 0.139(6) 0.199(7) 0.157(6) -0.037(6) 0.095(5) -0.021(5)
C8 0.100(5) 0.068(4) 0.058(4) 0.002(3) 0.017(3) -0.001(3)
C9 0.096(5) 0.072(4) 0.069(4) 0.003(3) 0.035(4) -0.005(3)
C10 0.084(4) 0.075(4) 0.059(4) -0.005(3) 0.022(3) -0.001(3)
C11 0.087(4) 0.082(4) 0.077(4) 0.009(3) 0.032(3) 0.001(3)
C12 0.082(5) 0.099(5) 0.069(4) -0.009(3) 0.026(3) 0.001(4)
C13 0.094(5) 0.074(4) 0.086(5) -0.001(3) 0.030(4) 0.012(3)
C14 0.086(4) 0.077(4) 0.073(4) 0.005(3) 0.024(3) 0.012(3)
C15 0.104(5) 0.071(4) 0.074(4) -0.001(3) 0.026(4) -0.005(3)
C16 0.088(4) 0.065(4) 0.063(4) 0.004(3) 0.017(3) -0.002(3)
C17 0.116(6) 0.074(4) 0.087(5) 0.006(3) 0.048(5) -0.005(3)
C18 0.122(6) 0.073(4) 0.079(4) -0.006(3) 0.049(4) -0.002(4)
C19 0.098(5) 0.085(4) 0.055(4) -0.002(3) 0.016(3) -0.007(3)
C20 0.089(4) 0.107(5) 0.048(3) -0.005(3) 0.016(3) 0.002(4)
C21 0.114(5) 0.116(5) 0.102(5) -0.004(3) 0.038(4) -0.002(3)
C22 0.114(5) 0.116(5) 0.103(5) -0.005(3) 0.038(4) -0.002(3)
N3 0.125(7) 0.195(9) 0.130(7) -0.027(7) 0.067(5) -0.005(6)
C23 0.102(5) 0.135(6) 0.115(6) -0.009(5) 0.032(5) 0.006(5)
C24 0.181(8) 0.195(8) 0.193(9) 0.002(7) 0.099(7) -0.023(7)
C25 0.178(9) 0.201(9) 0.178(9) 0.014(7) 0.074(7) 0.018(7)
C26 0.173(9) 0.197(9) 0.160(8) -0.021(7) 0.079(7) 0.000(7)
C27 0.158(8) 0.185(8) 0.168(8) 0.004(7) 0.074(7) -0.007(6)
C28 0.067(4) 0.104(5) 0.062(4) -0.010(4) 0.021(3) -0.018(4)
C29 0.065(4) 0.099(5) 0.057(4) -0.011(3) 0.027(3) -0.011(3)
C30 0.100(5) 0.088(4) 0.054(4) -0.017(3) 0.022(3) -0.005(4)
C31 0.137(7) 0.084(5) 0.075(5) -0.016(4) 0.047(4) -0.011(4)
C32 0.199(11) 0.097(6) 0.101(7) 0.003(5) 0.061(7) 0.011(7)
C33 0.199(12) 0.101(6) 0.117(8) 0.011(6) 0.038(8) 0.056(7)
C34 0.151(8) 0.133(7) 0.097(6) 0.001(5) 0.037(6) 0.060(7)
C35 0.084(4) 0.111(5) 0.065(4) -0.016(4) 0.022(3) -0.005(4)
C36 0.083(5) 0.121(6) 0.062(4) -0.004(4) 0.026(3) -0.005(4)
C37 0.093(5) 0.099(5) 0.077(4) -0.001(4) 0.029(4) -0.016(4)
C38 0.084(4) 0.095(5) 0.074(4) 0.005(4) 0.028(4) 0.003(4)
C39 0.098(6) 0.138(7) 0.107(7) -0.011(6) 0.046(5) 0.000(5)
O5 0.092(2) 0.186(3) 0.142(3) -0.005(3) 0.005(2) 0.008(2)
O6 0.092(2) 0.186(3) 0.142(3) -0.005(3) 0.005(2) 0.008(2)
C40 0.092(2) 0.186(3) 0.142(3) -0.005(3) 0.005(2) 0.008(2)
C41 0.092(2) 0.186(3) 0.142(3) -0.005(3) 0.005(2) 0.008(2)
C42 0.092(2) 0.186(3) 0.142(3) -0.005(3) 0.005(2) 0.008(2)
C43 0.092(2) 0.186(3) 0.142(3) -0.005(3) 0.005(2) 0.008(2)
C44 0.14(2) 0.48(7) 0.37(5) 0.28(5) -0.03(3) 0.02(3)
C45 0.092(2) 0.186(3) 0.142(3) -0.005(3) 0.005(2) 0.008(2)
C46 0.092(2) 0.186(3) 0.142(3) -0.005(3) 0.005(2) 0.008(2)
C47 0.092(2) 0.186(3) 0.142(3) -0.005(3) 0.005(2) 0.008(2)

loop_
_atom_type_symbol
_atom_type_description
_atom_type_scat_dispersion_real
_atom_type_scat_dispersion_imag
_atom_type_scat_source
C C 0.0033 0.0016 'International Tables Vol C Tables 4.2.6.8 and 6.1.1.4'
H H 0.0000 0.0000 'International Tables Vol C Tables 4.2.6.8 and 6.1.1.4'
N N 0.0061 0.0033 'International Tables Vol C Tables 4.2.6.8 and 6.1.1.4'
O O 0.0106 0.0060 'International Tables Vol C Tables 4.2.6.8 and 6.1.1.4'
Zn Zn 0.2839 1.4301 'International Tables Vol C Tables 4.2.6.8 and 6.1.1.4'

loop_
_geom_angle_atom_site_label_1
_geom_angle_atom_site_label_2
_geom_angle_atom_site_label_3
_geom_angle
_geom_angle_site_symmetry_1
_geom_angle_site_symmetry_3
O5 Zn1 O1 116.8(3) . .
O5 Zn1 N1 100.9(4) . .
O1 Zn1 N1 100.9(3) . .
O5 Zn1 N2 114.6(3) . 1_545
O1 Zn1 N2 113.9(2) . 1_545
N1 Zn1 N2 107.2(3) . 1_545
O5 Zn1 N1A 105.1(5) . .
O1 Zn1 N1A 90.2(6) . .
N2 Zn1 N1A 113.2(5) 1_545 .
O5 Zn1 C28 103.1(3) . .
O1 Zn1 C28 27.6(2) . .
N1 Zn1 C28 128.2(4) . .
N2 Zn1 C28 103.2(2) 1_545 .
N1A Zn1 C28 117.6(6) . .
C19 N2 C18 116.7(5) . .
C19 N2 Zn1 121.2(4) . 1_565
C18 N2 Zn1 118.8(4) . 1_565
C28 O1 Zn1 105.6(5) . .
C39 O4 H4O 109.5 . .
C5 N1 C1 114.7(10) . .
C5 N1 Zn1 124.9(9) . .
C1 N1 Zn1 120.1(8) . .
C2 C1 N1 124.1(12) . .
C2 C1 H1 117.9 . .
N1 C1 H1 117.9 . .
C1 C2 C3 120.8(12) . .
C1 C2 H2 119.6 . .
C3 C2 H2 119.6 . .
C4 C3 C2 116.0(11) . .
C4 C3 C6 120.2(10) . .
C2 C3 C6 123.8(12) . .
C3 C4 C5 121.8(11) . .
C3 C4 H4 119.1 . .
C5 C4 H4 119.1 . .
N1 C5 C4 122.5(11) . .
N1 C5 H5 118.8 . .
C4 C5 H5 118.8 . .
C7 C6 C3 125.8(12) . .
C7 C6 H6 117.1 . .
C3 C6 H6 117.1 . .
C6 C7 C8 126.8(15) . .
C6 C7 H7 116.6 . .
C8 C7 H7 116.6 . .
C5A N1A C1A 121(2) . .
C5A N1A Zn1 121.2(18) . .
C1A N1A Zn1 117.1(15) . .
C2A C1A N1A 126(3) . .
C2A C1A H1A 117.2 . .
N1A C1A H1A 117.2 . .
C1A C2A C3A 115(2) . .
C1A C2A H2A 122.6 . .
C3A C2A H2A 122.6 . .
C4A C3A C2A 120(2) . .
C4A C3A C6A 123(2) . .
C2A C3A C6A 116.9(18) . .
C3A C4A C5A 124(2) . .
C3A C4A H4A 117.8 . .
C5A C4A H4A 117.8 . .
N1A C5A C4A 113(2) . .
N1A C5A H5A 123.3 . .
C4A C5A H5A 123.3 . .
C7A C6A C3A 124(2) . .
C7A C6A H6A 117.8 . .
C3A C6A H6A 117.8 . .
C6A C7A C8 118(3) . .
C6A C7A H7A 121.2 . .
C8 C7A H7A 121.2 . .
C9 C8 C13 118.1(5) . .
C9 C8 C7A 135.0(13) . .
C13 C8 C7A 106.0(13) . .
C9 C8 C7 115.1(8) . .
C13 C8 C7 126.8(8) . .
C8 C9 C10 122.1(6) . .
C8 C9 H9 119.0 . .
C10 C9 H9 119.0 . .
C11 C10 C9 118.1(6) . .
C11 C10 C14 118.2(6) . .
C9 C10 C14 123.5(6) . .
C10 C11 C12 121.8(6) . .
C10 C11 H11 119.1 . .
C12 C11 H11 119.1 . .
C13 C12 C11 117.4(6) . .
C13 C12 C21 119.4(6) . .
C11 C12 C21 123.1(6) . .
C12 C13 C8 122.5(6) . .
C12 C13 H13 118.8 . .
C8 C13 H13 118.8 . .
C15 C14 C10 127.3(6) . .
C15 C14 H14 116.3 . .
C10 C14 H14 116.3 . .
C14 C15 C16 127.4(6) . .
C14 C15 H15 116.3 . .
C16 C15 H15 116.3 . .
C17 C16 C20 114.9(5) . .
C17 C16 C15 120.9(5) . .
C20 C16 C15 124.1(6) . .
C18 C17 C16 120.5(6) . .
C18 C17 H17 119.8 . .
C16 C17 H17 119.8 . .
N2 C18 C17 123.3(6) . .
N2 C18 H18 118.3 . .
C17 C18 H18 118.3 . .
N2 C19 C20 123.2(6) . .
N2 C19 H19 118.4 . .
C20 C19 H19 118.4 . .
C19 C20 C16 121.0(6) . .
C19 C20 H20 119.5 . .
C16 C20 H20 119.5 . .
C22 C21 C12 129.4(9) . .
C22 C21 H21 115.3 . .
C12 C21 H21 115.3 . .
C21 C22 C23 129.1(9) . .
C21 C22 H22 115.5 . .
C23 C22 H22 115.5 . .
C25 N3 C26 121.8(13) . .
C24 C23 C27 114.8(12) . .
C24 C23 C22 121.5(11) . .
C27 C23 C22 123.6(10) . .
C23 C24 C25 124.8(14) . .
C23 C24 H24 117.6 . .
C25 C24 H24 117.6 . .
N3 C25 C24 121.5(15) . .
N3 C25 H25 119.3 . .
C24 C25 H25 119.3 . .
N3 C26 C27 119.3(12) . .
N3 C26 H26 120.3 . .
C27 C26 H26 120.3 . .
C23 C27 C26 117.6(12) . .
C23 C27 H27 121.2 . .
C26 C27 H27 121.2 . .
O2 C28 O1 123.0(7) . .
O2 C28 C29 117.1(6) . .
O1 C28 C29 119.8(7) . .
O2 C28 Zn1 76.3(4) . .
O1 C28 Zn1 46.8(3) . .
C29 C28 Zn1 166.3(6) . .
C38 C29 C30 120.5(6) . .
C38 C29 C28 116.0(6) . .
C30 C29 C28 123.4(6) . .
C31 C30 C29 125.3(7) . .
C31 C30 C35 118.4(7) . .
C29 C30 C35 116.3(6) . .
C32 C31 C30 123.8(8) . .
C32 C31 H31 118.1 . .
C30 C31 H31 118.1 . .
C31 C32 C33 118.4(9) . .
C31 C32 H32 120.8 . .
C33 C32 H32 120.8 . .
C34 C33 C32 120.3(9) . .
C34 C33 H33 119.9 . .
C32 C33 H33 119.9 . .
C33 C34 C35 123.3(9) . .
C33 C34 H34 118.3 . .
C35 C34 H34 118.3 . .
C36 C35 C34 125.8(8) . .
C36 C35 C30 118.6(6) . .
C34 C35 C30 115.6(7) . .
C37 C36 C35 120.2(7) . .
C37 C36 C39 115.9(8) . .
C35 C36 C39 123.8(8) . .
C36 C37 C38 122.7(7) . .
C36 C37 H37 118.7 . .
C38 C37 H37 118.7 . .
C29 C38 C37 121.6(7) . .
C29 C38 H38 119.2 . .
C37 C38 H38 119.2 . .
O3 C39 O4 122.9(9) . .
O3 C39 C36 122.0(9) . .
O4 C39 C36 114.9(9) . .
C40 O5 Zn1 115.4(8) . .
O5 C40 O6 117.0(10) . .
O5 C40 C41 119.1(10) . .
O6 C40 C41 121.2(10) . .
C42 C41 C47 117.0(9) . 2_656
C42 C41 C40 122.3(11) . .
C47 C41 C40 117.1(10) 2_656 .
C41 C42 C47 119.5(10) . .
C41 C42 C43 120.4(11) . .
C47 C42 C43 120.1(12) . .
C42 C43 C44 121.7(17) . .
C42 C43 H43 119.2 . .
C44 C43 H43 119.2 . .
C45 C44 C43 112(3) . .
C45 C44 H44 124.0 . .
C43 C44 H44 124.0 . .
C44 C45 C46 133(3) . .
C44 C45 H45 113.7 . .
C46 C45 H45 113.7 . .
C45 C46 C47 118.3(16) . .
C45 C46 H46 120.8 . .
C47 C46 H46 120.8 . .
C41 C47 C42 119.3(10) 2_656 .
C41 C47 C46 125.2(11) 2_656 .
C42 C47 C46 115.2(12) . .

loop_
_geom_bond_atom_site_label_1
_geom_bond_atom_site_label_2
_geom_bond_distance
_geom_bond_site_symmetry_2
Zn1 O5 1.947(7) .
Zn1 O1 1.963(4) .
Zn1 N1 1.989(10) .
Zn1 N2 2.054(5) 1_545
Zn1 N1A 2.24(2) .
Zn1 C28 2.594(7) .
N2 C19 1.334(8) .
N2 C18 1.336(8) .
O1 C28 1.248(8) .
O2 C28 1.236(8) .
O3 C39 1.182(11) .
O4 C39 1.270(11) .
O4 H4O 0.8200 .
N1 C5 1.359(15) .
N1 C1 1.409(18) .
C1 C2 1.365(17) .
C1 H1 0.9300 .
C2 C3 1.398(17) .
C2 H2 0.9300 .
C3 C4 1.388(17) .
C3 C6 1.479(16) .
C4 C5 1.406(16) .
C4 H4 0.9300 .
C5 H5 0.9300 .
C6 C7 1.299(16) .
C6 H6 0.9300 .
C7 C8 1.492(15) .
C7 H7 0.9300 .
N1A C5A 1.34(3) .
N1A C1A 1.35(3) .
C1A C2A 1.35(3) .
C1A H1A 0.9300 .
C2A C3A 1.39(3) .
C2A H2A 0.9300 .
C3A C4A 1.32(3) .
C3A C6A 1.57(3) .
C4A C5A 1.44(3) .
C4A H4A 0.9300 .
C5A H5A 0.9300 .
C6A C7A 1.21(3) .
C6A H6A 0.9300 .
C7A C8 1.40(3) .
C7A H7A 0.9300 .
C8 C9 1.377(8) .
C8 C13 1.386(9) .
C9 C10 1.389(8) .
C9 H9 0.9300 .
C10 C11 1.389(8) .
C10 C14 1.456(8) .
C11 C12 1.399(9) .
C11 H11 0.9300 .
C12 C13 1.386(9) .
C12 C21 1.475(11) .
C13 H13 0.9300 .
C14 C15 1.317(9) .
C14 H14 0.9300 .
C15 C16 1.435(9) .
C15 H15 0.9300 .
C16 C17 1.396(10) .
C16 C20 1.398(9) .
C17 C18 1.379(9) .
C17 H17 0.9300 .
C18 H18 0.9300 .
C19 C20 1.372(9) .
C19 H19 0.9300 .
C20 H20 0.9300 .
C21 C22 1.195(10) .
C21 H21 0.9300 .
C22 C23 1.476(12) .
C22 H22 0.9300 .
N3 C25 1.218(15) .
N3 C26 1.232(14) .
C23 C24 1.299(14) .
C23 C27 1.326(14) .
C24 C25 1.358(16) .
C24 H24 0.9300 .
C25 H25 0.9300 .
C26 C27 1.517(17) .
C26 H26 0.9300 .
C27 H27 0.9300 .
C28 C29 1.534(9) .
C29 C38 1.332(9) .
C29 C30 1.438(9) .
C30 C31 1.386(9) .
C30 C35 1.471(9) .
C31 C32 1.359(11) .
C31 H31 0.9300 .
C32 C33 1.416(14) .
C32 H32 0.9300 .
C33 C34 1.355(13) .
C33 H33 0.9300 .
C34 C35 1.418(10) .
C34 H34 0.9300 .
C35 C36 1.410(10) .
C36 C37 1.317(10) .
C36 C39 1.526(11) .
C37 C38 1.376(9) .
C37 H37 0.9300 .
C38 H38 0.9300 .
O5 C40 1.181(12) .
O6 C40 1.269(12) .
C40 C41 1.497(14) .
C41 C42 1.304(14) .
C41 C47 1.375(14) 2_656
C42 C47 1.460(13) .
C42 C43 1.54(2) .
C43 C44 1.55(4) .
C43 H43 0.9300 .
C44 C45 1.31(3) .
C44 H44 0.9300 .
C45 C46 1.44(3) .
C45 H45 0.9300 .
C46 C47 1.54(2) .
C46 H46 0.9300 .
